data_7040506
loop_
_publ_author_name
'Wells, Jordann A. L.'
'Seymour, Megan L.'
'Suvova, Mark\'eta'
'Arnold, Polly L.'

_publ_section_title
;
 Dinuclear uranium complexation and manipulation using robust
 tetraaryloxides.
;
_journal_issue 40
_journal_name_full 'Dalton transactions (Cambridge, England : 2003)'
_journal_page_first 16026
_journal_page_last 16032
_journal_paper_doi 10.1039/c6dt02630c
_journal_volume 45
_journal_year 2016
_chemical_formula_moiety 'C32 H43 I2 O5 U, 5.5(C6 H6)'
_chemical_formula_sum 'C65 H76 I2 O5 U'
_chemical_formula_weight 1429.08
_chemical_properties_physical Air-sensitive,Moisture-sensitive
_space_group_crystal_system triclinic
_space_group_IT_number 2
_space_group_name_Hall '-P 1'
_space_group_name_H-M_alt 'P -1'
_symmetry_space_group_name_Hall '-P 1'
_symmetry_space_group_name_H-M 'P -1'
_atom_sites_solution_hydrogens geom
_audit_creation_date 2016-05-09
_audit_creation_method
;
Olex2 1.2
(compiled 2016.02.19 svn.r3266 for OlexSys, GUI svn.r5155)
;
_audit_update_record
;
2016-05-09 deposited with the CCDC.
2016-08-17 downloaded from the CCDC.
;
_cell_angle_alpha 69.881(2)
_cell_angle_beta 89.136(2)
_cell_angle_gamma 76.2616(19)
_cell_formula_units_Z 2
_cell_length_a 13.8429(3)
_cell_length_b 15.6696(4)
_cell_length_c 15.8357(5)
_cell_measurement_reflns_used 8889
_cell_measurement_temperature 170(2)
_cell_measurement_theta_max 23.7090
_cell_measurement_theta_min 3.4090
_cell_volume 3124.72(15)
_computing_cell_refinement
;
CrysAlisPro, Agilent Technologies,
Version 1.171.37.34 (release 22-05-2014 CrysAlis171 .NET)
(compiled May 22 2014,16:03:01)
;
_computing_data_collection
;
CrysAlisPro, Agilent Technologies,
Version 1.171.37.34 (release 22-05-2014 CrysAlis171 .NET)
(compiled May 22 2014,16:03:01)
;
_computing_data_reduction
;
CrysAlisPro, Agilent Technologies,
Version 1.171.37.34 (release 22-05-2014 CrysAlis171 .NET)
(compiled May 22 2014,16:03:01)
;
_computing_molecular_graphics 'Olex2 (Dolomanov et al., 2009)'
_computing_publication_material 'Olex2 (Dolomanov et al., 2009)'
_computing_structure_refinement 'ShelXL (Sheldrick, 2015)'
_diffrn_ambient_temperature 170(2)
_diffrn_detector 'CCD plate'
_diffrn_detector_area_resol_mean 16.1042
_diffrn_detector_type Eos
_diffrn_measured_fraction_theta_full 0.998
_diffrn_measured_fraction_theta_max 0.999
_diffrn_measurement_details
;
  1 omega  -41.00   52.00   1.0000    2.5000
omega____ theta____ kappa____ phi______ frames
    -      -18.6840   38.0000    0.0000 93

  2 omega  -25.00   22.00   1.0000    2.5000
omega____ theta____ kappa____ phi______ frames
    -      -18.6840  -99.0000  120.0000 47

  3 omega  -25.00   22.00   1.0000    2.5000
omega____ theta____ kappa____ phi______ frames
    -      -18.6840  -99.0000    0.0000 47

  4 omega   34.00   94.00   1.0000    2.5000
omega____ theta____ kappa____ phi______ frames
    -       20.2465  179.0000  150.0000 60

  5 omega  -17.00   29.00   1.0000    2.5000
omega____ theta____ kappa____ phi______ frames
    -       20.2465   95.0000 -112.0000 46

  6 omega  -49.00   49.00   1.0000    2.5000
omega____ theta____ kappa____ phi______ frames
    -       20.2465  -77.0000 -120.0000 98

  7 omega  -48.00   39.00   1.0000    2.5000
omega____ theta____ kappa____ phi______ frames
    -       20.2465  -57.0000   90.0000 87

  8 omega  -52.00   58.00   1.0000    2.5000
omega____ theta____ kappa____ phi______ frames
    -       20.2465  -19.0000  150.0000 110

  9 omega  -87.00    0.00   1.0000    2.5000
omega____ theta____ kappa____ phi______ frames
    -      -18.6840  -57.0000  -60.0000 87

 10 omega    2.00   89.00   1.0000    2.5000
omega____ theta____ kappa____ phi______ frames
    -       20.2465   57.0000  120.0000 87

 11 omega  -25.00    0.00   1.0000    2.5000
omega____ theta____ kappa____ phi______ frames
    -       20.2465  -99.0000   30.0000 25

 12 omega    2.00   89.00   1.0000    2.5000
omega____ theta____ kappa____ phi______ frames
    -       20.2465   57.0000 -120.0000 87
;
_diffrn_measurement_device 'four-circle diffractometer'
_diffrn_measurement_device_type 'Xcalibur, Eos'
_diffrn_measurement_method '\w scans'
_diffrn_orient_matrix_UB_11 0.0047104000
_diffrn_orient_matrix_UB_12 -0.0029623000
_diffrn_orient_matrix_UB_13 -0.0436333000
_diffrn_orient_matrix_UB_21 -0.0522676000
_diffrn_orient_matrix_UB_22 0.0180111000
_diffrn_orient_matrix_UB_23 -0.0096133000
_diffrn_orient_matrix_UB_31 0.0065733000
_diffrn_orient_matrix_UB_32 0.0462856000
_diffrn_orient_matrix_UB_33 -0.0170700000
_diffrn_radiation_monochromator graphite
_diffrn_radiation_probe x-ray
_diffrn_radiation_type MoK\a
_diffrn_radiation_wavelength 0.71073
_diffrn_reflns_av_R_equivalents 0.0785
_diffrn_reflns_av_unetI/netI 0.0846
_diffrn_reflns_Laue_measured_fraction_full 0.998
_diffrn_reflns_Laue_measured_fraction_max 0.999
_diffrn_reflns_limit_h_max 17
_diffrn_reflns_limit_h_min -17
_diffrn_reflns_limit_k_max 19
_diffrn_reflns_limit_k_min -20
_diffrn_reflns_limit_l_max 20
_diffrn_reflns_limit_l_min -20
_diffrn_reflns_number 58171
_diffrn_reflns_point_group_measured_fraction_full 0.998
_diffrn_reflns_point_group_measured_fraction_max 0.999
_diffrn_reflns_theta_full 26.000
_diffrn_reflns_theta_max 27.485
_diffrn_reflns_theta_min 2.946
_diffrn_source 'Enhance (Mo) X-ray Source'
_exptl_absorpt_coefficient_mu 3.630
_exptl_absorpt_correction_T_max 0.997
_exptl_absorpt_correction_T_min 0.991
_exptl_absorpt_correction_type analytical
_exptl_absorpt_process_details
;
CrysAlisPro, Agilent Technologies,
Version 1.171.37.34 (release 22-05-2014 CrysAlis171 .NET)
(compiled May 22 2014,16:03:01)
Analytical numeric absorption correction using a multifaceted crystal
            model based on expressions derived by R.C. Clark & J.S. Reid.
(Clark, R. C. & Reid, J. S. (1995). Acta Cryst. A51, 887-897)
Empirical absorption correction using spherical harmonics,
 implemented in SCALE3 ABSPACK scaling algorithm.
;
_exptl_crystal_colour green
_exptl_crystal_colour_primary green
_exptl_crystal_density_diffrn 1.519
_exptl_crystal_description block
_exptl_crystal_F_000 1408
_exptl_crystal_recrystallization_method 'Re-crystallisation from solvent'
_exptl_crystal_size_max 0.5117
_exptl_crystal_size_mid 0.3182
_exptl_crystal_size_min 0.1289
_refine_diff_density_max 1.708
_refine_diff_density_min -1.045
_refine_diff_density_rms 0.149
_refine_ls_extinction_method none
_refine_ls_goodness_of_fit_ref 1.033
_refine_ls_hydrogen_treatment constr
_refine_ls_matrix_type full
_refine_ls_number_parameters 528
_refine_ls_number_reflns 14313
_refine_ls_number_restraints 2
_refine_ls_restrained_S_all 1.033
_refine_ls_R_factor_all 0.1012
_refine_ls_R_factor_gt 0.0669
_refine_ls_shift/su_max 0.000
_refine_ls_shift/su_mean 0.000
_refine_ls_structure_factor_coef Fsqd
_refine_ls_weighting_details 'w=1/[\s^2^(Fo^2^)+(0.0561P)^2^+11.5426P] where P=(Fo^2^+2Fc^2^)/3'
_refine_ls_weighting_scheme calc
_refine_ls_wR_factor_gt 0.1360
_refine_ls_wR_factor_ref 0.1526
_reflns_Friedel_coverage 0.000
_reflns_number_gt 10213
_reflns_number_total 14313
_reflns_threshold_expression 'I > 2\s(I)'
_cod_data_source_file c6dt02630c2.cif
_cod_data_source_block p16021d
_cod_depositor_comments 'Adding full bibliography for 7040504--7040510.cif.'
_cod_original_cell_volume 3124.73(14)
_cod_database_code 7040506
_chemical_oxdiff_formula 'C70 H70 O4 U2 I4'
_shelx_space_group_comment
;
The symmetry employed for this shelxl refinement is uniquely defined
by the following loop, which should always be used as a source of
symmetry information in preference to the above space-group names.
They are only intended as comments.
;
_reflns_odcompleteness_completeness 99.86
_reflns_odcompleteness_iscentric 1
_reflns_odcompleteness_theta 27.42
_olex2_refinement_description
;
1. Fixed Uiso
 At 1.2 times of:
  All C(H) groups, All C(H,H) groups
 At 1.5 times of:
  All C(H,H,H) groups
2. Restrained distances
 C36S-C35S \\sim C37S-C38S
 with sigma of 0.02
 C35S-C34S \\sim C39S-C38S
 with sigma of 0.02
3. Uiso/Uaniso restraints and constraints
Uanis(C24S) = Uanis(C17S)
Uanis(C23S) = Uanis(C16S)
Uanis(C15S) = Uanis(C22S)
Uanis(C14S) = Uanis(C21S)
Uanis(C20S) = Uanis(C13S)
Uanis(C18S) = Uanis(C19S)
Uanis(C18S) = Uanis(C27S)
Uanis(C28S) = Uanis(C17S)
Uanis(C16S) = Uanis(C29S)
Uanis(C15S) = Uanis(C30S)
Uanis(C14S) = Uanis(C25S)
Uanis(C13S) = Uanis(C26S)
Uanis(C26S) = Uanis(C35S)
Uanis(C36S) = Uanis(C27S)
Uanis(C31S) = Uanis(C28S)
Uanis(C29S) = Uanis(C32S)
Uanis(C30S) = Uanis(C33S)
Uanis(C25S) = Uanis(C34S)
4.a Ternary CH refined with riding coordinates:
 C1(H1)
4.b Secondary CH2 refined with riding coordinates:
 C6S(H6SA,H6SB), C5S(H5SA,H5SB), C4S(H4SA,H4SB), C1S(H1SA,H1SB), C3S(H3SA,
 H3SB), C2S(H2SA,H2SB)
4.c Aromatic/amide H refined with riding coordinates:
 C15(H15), C23(H23), C13(H13), C25(H25), C3(H3), C4(H4), C20S(H20S), C9S(H9S),
 C11S(H11S), C10S(H10S), C21S(H21S), C19S(H19S), C12S(H12S), C8S(H8S),
 C22S(H22S), C7S(H7S), C23S(H23S), C30S(H30S), C25S(H25S), C26S(H26S),
 C27S(H27S), C28S(H28S), C29S(H29S), C24S(H24S), C32S(H32S), C33S(H33S),
 C34S(H34S), C35S(H35S), C36S(H36S), C31S(H31S), C14S(H14S), C13S(H13S),
 C18S(H18S), C17S(H17S), C16S(H16S), C15S(H15S), C38S(H38S), C39S(H39S),
 C37S(H37S)
4.d Fitted hexagon refined as free rotating group:
 C30S(C25S,C26S,C27S,C28S,C29S), C32S(C33S,C34S,C35S,C36S,C31S), C14S(C13S,
 C18S,C17S,C16S,C15S)
4.e Idealised Me refined as rotating group:
 C121(H12A,H12B,H12C), C222(H22A,H22B,H22C), C122(H12D,H12E,H12F), C221(H22D,
 H22E,H22F), C140(H14A,H14B,H14C), C223(H22G,H22H,H22I), C123(H12G,H12H,H12I),
 C240(H24A,H24B,H24C)
;
_shelx_shelxl_version_number 2014/7
_olex2_submission_special_instructions 'No special instructions were received'

loop_
_space_group_symop_operation_xyz
'x, y, z'
'-x, -y, -z'

loop_
_atom_site_label
_atom_site_type_symbol
_atom_site_fract_x
_atom_site_fract_y
_atom_site_fract_z
_atom_site_U_iso_or_equiv
_atom_site_adp_type
_atom_site_occupancy
_atom_site_site_symmetry_order
_atom_site_calc_flag
_atom_site_refinement_flags_posn
U1 U 0.88600(2) 0.22139(2) 0.55581(2) 0.03417(10) Uani 1 1 d .
I2 I 0.96875(5) 0.08757(6) 0.74136(5) 0.0734(2) Uani 1 1 d .
I1 I 1.07860(5) 0.28501(5) 0.53537(6) 0.0744(2) Uani 1 1 d .
O2 O 0.7536(4) 0.1777(3) 0.5770(3) 0.0351(12) Uani 1 1 d .
O1 O 0.8384(4) 0.3073(4) 0.4227(3) 0.0373(12) Uani 1 1 d .
O1S O 0.8198(4) 0.3507(4) 0.6098(4) 0.0485(14) Uani 1 1 d .
O3S O 0.9626(4) 0.0893(3) 0.5071(4) 0.0402(13) Uani 1 1 d .
C1 C 0.6363(5) 0.3485(5) 0.4560(5) 0.0273(15) Uani 1 1 d .
H1 H 0.6962 0.3358 0.4950 0.033 Uiso 1 1 calc R
C26 C 0.6009(5) 0.2592(5) 0.4885(5) 0.0276(15) Uani 1 1 d .
C16 C 0.6699(5) 0.3726(5) 0.3612(5) 0.0311(16) Uani 1 1 d .
C2 C 0.5609(5) 0.4278(5) 0.4744(5) 0.0288(15) Uani 1 1 d .
C15 C 0.6017(6) 0.4129(5) 0.2867(5) 0.0361(17) Uani 1 1 d .
H15 H 0.5339 0.4266 0.2952 0.043 Uiso 1 1 calc R
C14 C 0.6324(6) 0.4333(5) 0.1993(5) 0.0396(18) Uani 1 1 d .
C23 C 0.5251(6) 0.1037(6) 0.5614(6) 0.043(2) Uani 1 1 d .
H23 H 0.4984 0.0519 0.5856 0.051 Uiso 1 1 calc R
C22 C 0.6193(6) 0.0987(5) 0.5963(5) 0.0371(18) Uani 1 1 d .
C12 C 0.8061(6) 0.3781(5) 0.2602(5) 0.0402(19) Uani 1 1 d .
C13 C 0.7341(7) 0.4161(5) 0.1890(5) 0.044(2) Uani 1 1 d .
H13 H 0.7550 0.4309 0.1308 0.053 Uiso 1 1 calc R
C6S C 0.9176(6) 0.0610(5) 0.4420(6) 0.049(2) Uani 1 1 d .
H6SA H 0.9481 0.0802 0.3852 0.058 Uiso 1 1 calc R
H6SB H 0.8470 0.0914 0.4315 0.058 Uiso 1 1 calc R
C120 C 0.9185(6) 0.3690(6) 0.2436(6) 0.049(2) Uani 1 1 d .
C24 C 0.4691(6) 0.1808(6) 0.4931(5) 0.0406(19) Uani 1 1 d .
C21 C 0.6609(6) 0.1760(5) 0.5553(5) 0.0303(17) Uani 1 1 d .
C25 C 0.5072(5) 0.2583(5) 0.4582(5) 0.0358(17) Uani 1 1 d .
H25 H 0.4696 0.3113 0.4134 0.043 Uiso 1 1 calc R
C3 C 0.5523(6) 0.5214(5) 0.4236(5) 0.0348(17) Uani 1 1 d .
H3 H 0.5874 0.5373 0.3722 0.042 Uiso 1 1 calc R
C4 C 0.4914(6) 0.5921(5) 0.4489(5) 0.0335(16) Uani 1 1 d .
H4 H 0.4858 0.6544 0.4131 0.040 Uiso 1 1 calc R
C121 C 0.9789(7) 0.2658(6) 0.2828(7) 0.063(3) Uani 1 1 d .
H12A H 0.9760 0.2428 0.3471 0.094 Uiso 1 1 calc GR
H12B H 1.0470 0.2618 0.2683 0.094 Uiso 1 1 calc GR
H12C H 0.9511 0.2286 0.2573 0.094 Uiso 1 1 calc GR
C11 C 0.7752(6) 0.3515(4) 0.3497(5) 0.0334(17) Uani 1 1 d .
C222 C 0.6908(7) 0.0540(6) 0.7531(6) 0.052(2) Uani 1 1 d .
H22A H 0.7324 0.0970 0.7322 0.079 Uiso 1 1 calc GR
H22B H 0.7232 0.0027 0.8058 0.079 Uiso 1 1 calc GR
H22C H 0.6282 0.0857 0.7679 0.079 Uiso 1 1 calc GR
C5S C 1.0679(6) 0.0430(6) 0.5234(7) 0.051(2) Uani 1 1 d .
H5SA H 1.0979 0.0616 0.5671 0.061 Uiso 1 1 calc R
H5SB H 1.1006 0.0620 0.4678 0.061 Uiso 1 1 calc R
C122 C 0.9587(7) 0.4283(7) 0.2855(8) 0.071(3) Uani 1 1 d .
H12D H 0.9212 0.4924 0.2599 0.106 Uiso 1 1 calc GR
H12E H 1.0276 0.4242 0.2738 0.106 Uiso 1 1 calc GR
H12F H 0.9528 0.4057 0.3495 0.106 Uiso 1 1 calc GR
C221 C 0.7708(7) -0.0367(5) 0.6555(7) 0.056(2) Uani 1 1 d .
H22D H 0.7573 -0.0616 0.6106 0.083 Uiso 1 1 calc GR
H22E H 0.8035 -0.0872 0.7086 0.083 Uiso 1 1 calc GR
H22F H 0.8131 0.0054 0.6324 0.083 Uiso 1 1 calc GR
O2S O 0.7375(8) 0.4975(6) 0.6728(6) 0.106(3) Uani 1 1 d .
C140 C 0.5579(7) 0.4754(6) 0.1184(6) 0.057(2) Uani 1 1 d .
H14A H 0.5459 0.4263 0.0999 0.085 Uiso 1 1 calc GR
H14B H 0.5838 0.5182 0.0699 0.085 Uiso 1 1 calc GR
H14C H 0.4965 0.5083 0.1339 0.085 Uiso 1 1 calc GR
C220 C 0.6725(6) 0.0166(5) 0.6792(6) 0.045(2) Uani 1 1 d .
C20S C 0.3029(12) 0.3634(10) 0.7661(9) 0.099(2) Uani 1 1 d .
H20S H 0.2673 0.4151 0.7793 0.118 Uiso 1 1 calc R
C9S C 0.7448(8) 0.0071(8) 1.2462(8) 0.072(3) Uani 1 1 d .
H9S H 0.7666 -0.0446 1.2285 0.087 Uiso 1 1 calc R
C223 C 0.6075(7) -0.0537(6) 0.7181(7) 0.061(3) Uani 1 1 d .
H22G H 0.5436 -0.0210 0.7294 0.091 Uiso 1 1 calc GR
H22H H 0.6397 -0.1007 0.7734 0.091 Uiso 1 1 calc GR
H22I H 0.5988 -0.0830 0.6755 0.091 Uiso 1 1 calc GR
C4S C 0.8329(9) 0.4461(7) 0.5662(9) 0.084(4) Uani 1 1 d .
H4SA H 0.8951 0.4502 0.5901 0.101 Uiso 1 1 calc R
H4SB H 0.8370 0.4591 0.5019 0.101 Uiso 1 1 calc R
C123 C 0.9330(8) 0.4039(8) 0.1407(7) 0.082(4) Uani 1 1 d .
H12G H 0.9102 0.3653 0.1136 0.124 Uiso 1 1 calc GR
H12H H 1.0024 0.4002 0.1316 0.124 Uiso 1 1 calc GR
H12I H 0.8954 0.4678 0.1133 0.124 Uiso 1 1 calc GR
C11S C 0.6653(8) 0.0726(9) 1.3502(7) 0.070(3) Uani 1 1 d .
H11S H 0.6344 0.0660 1.4039 0.084 Uiso 1 1 calc R
C10S C 0.6970(8) -0.0020(7) 1.3231(8) 0.066(3) Uani 1 1 d .
H10S H 0.6859 -0.0598 1.3574 0.079 Uiso 1 1 calc R
C240 C 0.3662(7) 0.1815(8) 0.4602(7) 0.066(3) Uani 1 1 d .
H24A H 0.3581 0.1186 0.4804 0.098 Uiso 1 1 calc GR
H24B H 0.3593 0.2071 0.3955 0.098 Uiso 1 1 calc GR
H24C H 0.3162 0.2194 0.4839 0.098 Uiso 1 1 calc GR
C21S C 0.2608(11) 0.3352(11) 0.7056(9) 0.102(2) Uani 1 1 d .
H21S H 0.1974 0.3674 0.6780 0.123 Uiso 1 1 calc R
C19S C 0.3940(11) 0.3184(10) 0.8064(9) 0.096(2) Uani 1 1 d .
H19S H 0.4199 0.3373 0.8489 0.115 Uiso 1 1 calc R
C12S C 0.6793(9) 0.1575(9) 1.2976(10) 0.088(4) Uani 1 1 d .
H12S H 0.6566 0.2095 1.3148 0.105 Uiso 1 1 calc R
C8S C 0.7609(10) 0.0908(9) 1.1952(8) 0.086(4) Uani 1 1 d .
H8S H 0.7954 0.0967 1.1435 0.103 Uiso 1 1 calc R
C22S C 0.3134(12) 0.2590(11) 0.6866(10) 0.105(2) Uani 1 1 d .
H22S H 0.2852 0.2376 0.6472 0.126 Uiso 1 1 calc R
C1S C 0.7940(10) 0.3362(8) 0.7009(7) 0.087(4) Uani 1 1 d .
H1SA H 0.7747 0.2772 0.7245 0.105 Uiso 1 1 calc R
H1SB H 0.8528 0.3304 0.7370 0.105 Uiso 1 1 calc R
C7S C 0.7257(10) 0.1666(8) 1.2210(9) 0.087(4) Uani 1 1 d .
H7S H 0.7339 0.2251 1.1851 0.105 Uiso 1 1 calc R
C23S C 0.4063(15) 0.2152(11) 0.7253(13) 0.133(3) Uani 1 1 d .
H23S H 0.4423 0.1642 0.7113 0.160 Uiso 1 1 calc R
C3S C 0.7506(12) 0.5162(8) 0.5809(11) 0.107(5) Uani 1 1 d .
H3SA H 0.7639 0.5777 0.5546 0.129 Uiso 1 1 calc R
H3SB H 0.6897 0.5172 0.5508 0.129 Uiso 1 1 calc R
C30S C 0.7181(7) 0.6333(7) 0.9488(6) 0.105(2) Uani 1 1 d .
H30S H 0.7613 0.6130 1.0001 0.126 Uiso 1 1 calc R
C25S C 0.6288(7) 0.6998(7) 0.9405(5) 0.102(2) Uani 1 1 d G
H25S H 0.6121 0.7240 0.9864 0.123 Uiso 1 1 calc R
C26S C 0.5643(6) 0.7302(6) 0.8638(6) 0.099(2) Uani 1 1 d G
H26S H 0.5045 0.7747 0.8583 0.118 Uiso 1 1 calc R
C27S C 0.5892(7) 0.6941(7) 0.7954(5) 0.096(2) Uani 1 1 d G
H27S H 0.5460 0.7145 0.7440 0.115 Uiso 1 1 calc R
C28S C 0.6785(8) 0.6276(7) 0.8036(6) 0.126(3) Uani 1 1 d G
H28S H 0.6952 0.6035 0.7578 0.151 Uiso 1 1 calc R
C29S C 0.7430(6) 0.5972(6) 0.8803(7) 0.133(3) Uani 1 1 d G
H29S H 0.8028 0.5527 0.8858 0.160 Uiso 1 1 calc R
C24S C 0.4492(10) 0.2444(9) 0.7854(8) 0.098(4) Uani 1 1 d .
H24S H 0.5139 0.2146 0.8109 0.118 Uiso 1 1 calc R
C2S C 0.7167(12) 0.4072(9) 0.7113(9) 0.114(5) Uani 1 1 d .
H2SA H 0.7076 0.3941 0.7749 0.137 Uiso 1 1 calc R
H2SB H 0.6552 0.4077 0.6824 0.137 Uiso 1 1 calc R
C32S C 0.8844(8) 0.7356(5) 1.0743(7) 0.133(3) Uani 1 1 d .
H32S H 0.8786 0.6763 1.1104 0.160 Uiso 1 1 calc R
C33S C 0.8779(7) 0.8051(7) 1.1114(5) 0.105(2) Uani 1 1 d G
H33S H 0.8677 0.7923 1.1723 0.126 Uiso 1 1 calc R
C34S C 0.8865(7) 0.8938(6) 1.0576(6) 0.102(2) Uani 1 1 d DG
H34S H 0.8821 0.9403 1.0824 0.123 Uiso 1 1 calc R
C35S C 0.9017(7) 0.9129(5) 0.9666(5) 0.099(2) Uani 1 1 d DG
H35S H 0.9075 0.9722 0.9306 0.118 Uiso 1 1 calc R
C36S C 0.9082(7) 0.8434(7) 0.9295(5) 0.096(2) Uani 1 1 d DG
H36S H 0.9184 0.8562 0.8687 0.115 Uiso 1 1 calc R
C31S C 0.8996(7) 0.7547(6) 0.9834(7) 0.126(3) Uani 1 1 d G
H31S H 0.9040 0.7082 0.9586 0.151 Uiso 1 1 calc R
C14S C 0.8267(6) 0.2755(7) 0.9558(6) 0.102(2) Uani 1 1 d .
H14S H 0.8850 0.2949 0.9572 0.123 Uiso 1 1 calc R
C13S C 0.7374(8) 0.3263(5) 0.9743(6) 0.099(2) Uani 1 1 d G
H13S H 0.7359 0.3796 0.9881 0.118 Uiso 1 1 calc R
C18S C 0.6503(6) 0.2973(6) 0.9722(6) 0.096(2) Uani 1 1 d G
H18S H 0.5905 0.3313 0.9846 0.115 Uiso 1 1 calc R
C17S C 0.6526(7) 0.2175(7) 0.9516(7) 0.126(3) Uani 1 1 d G
H17S H 0.5943 0.1982 0.9501 0.151 Uiso 1 1 calc R
C16S C 0.7419(8) 0.1667(6) 0.9330(7) 0.133(3) Uani 1 1 d G
H16S H 0.7435 0.1134 0.9192 0.160 Uiso 1 1 calc R
C15S C 0.8290(6) 0.1957(6) 0.9351(6) 0.105(2) Uani 1 1 d G
H15S H 0.8888 0.1617 0.9227 0.126 Uiso 1 1 calc R
C38S C 0.5736(14) 0.9429(10) 0.9742(12) 0.111(6) Uani 1 1 d D
H38S H 0.6247 0.9034 0.9567 0.133 Uiso 1 1 calc R
C39S C 0.5928(12) 0.9764(14) 1.0396(11) 0.124(6) Uani 1 1 d D
H39S H 0.6571 0.9598 1.0663 0.149 Uiso 1 1 calc R
C37S C 0.4799(16) 0.9676(14) 0.9348(12) 0.129(6) Uani 1 1 d D
H37S H 0.4666 0.9453 0.8900 0.154 Uiso 1 1 calc R

loop_
_atom_site_aniso_label
_atom_site_aniso_U_11
_atom_site_aniso_U_22
_atom_site_aniso_U_33
_atom_site_aniso_U_23
_atom_site_aniso_U_13
_atom_site_aniso_U_12
U1 0.02534(15) 0.03617(16) 0.04710(18) -0.02475(13) 0.00318(12) -0.00375(11)
I2 0.0547(4) 0.0947(5) 0.0552(4) -0.0218(4) -0.0140(3) 0.0049(4)
I1 0.0355(3) 0.0762(5) 0.1248(7) -0.0454(5) 0.0006(4) -0.0227(3)
O2 0.027(3) 0.035(3) 0.048(3) -0.021(2) 0.004(2) -0.005(2)
O1 0.026(3) 0.044(3) 0.047(3) -0.024(3) 0.009(2) -0.008(2)
O1S 0.053(4) 0.051(3) 0.055(4) -0.035(3) 0.013(3) -0.013(3)
O3S 0.029(3) 0.037(3) 0.061(3) -0.032(3) 0.000(3) 0.003(2)
C1 0.022(3) 0.034(4) 0.033(4) -0.022(3) 0.004(3) -0.005(3)
C26 0.026(4) 0.030(4) 0.034(4) -0.022(3) 0.008(3) -0.005(3)
C16 0.033(4) 0.025(4) 0.040(4) -0.020(3) 0.010(3) -0.005(3)
C2 0.024(4) 0.035(4) 0.032(4) -0.019(3) 0.005(3) -0.004(3)
C15 0.037(4) 0.031(4) 0.043(4) -0.019(3) 0.002(4) -0.005(3)
C14 0.052(5) 0.036(4) 0.036(4) -0.020(3) 0.007(4) -0.007(4)
C23 0.046(5) 0.047(5) 0.058(5) -0.037(4) 0.032(4) -0.029(4)
C22 0.040(5) 0.039(4) 0.044(4) -0.027(4) 0.022(4) -0.014(4)
C12 0.043(5) 0.033(4) 0.043(5) -0.015(4) 0.022(4) -0.005(4)
C13 0.057(6) 0.039(4) 0.038(4) -0.020(4) 0.018(4) -0.005(4)
C6S 0.037(5) 0.044(5) 0.067(6) -0.035(4) -0.013(4) 0.011(4)
C120 0.041(5) 0.049(5) 0.050(5) -0.014(4) 0.018(4) -0.005(4)
C24 0.035(4) 0.066(6) 0.040(4) -0.035(4) 0.017(4) -0.024(4)
C21 0.043(4) 0.028(4) 0.040(4) -0.027(3) 0.032(4) -0.026(3)
C25 0.028(4) 0.049(5) 0.038(4) -0.024(4) 0.006(3) -0.010(3)
C3 0.037(4) 0.036(4) 0.034(4) -0.017(3) 0.018(3) -0.008(3)
C4 0.044(5) 0.026(4) 0.031(4) -0.012(3) 0.008(3) -0.006(3)
C121 0.051(6) 0.065(6) 0.074(7) -0.033(5) 0.027(5) -0.005(5)
C11 0.040(4) 0.018(3) 0.037(4) -0.009(3) 0.023(4) 0.001(3)
C222 0.051(6) 0.049(5) 0.041(5) -0.002(4) 0.010(4) -0.004(4)
C5S 0.027(4) 0.056(5) 0.081(6) -0.046(5) 0.000(4) 0.002(4)
C122 0.051(6) 0.059(6) 0.095(8) -0.015(6) 0.034(6) -0.020(5)
C221 0.051(6) 0.028(4) 0.079(7) -0.013(4) 0.019(5) -0.004(4)
O2S 0.147(9) 0.095(6) 0.106(7) -0.082(6) 0.015(6) -0.017(6)
C140 0.073(7) 0.057(6) 0.042(5) -0.021(4) 0.002(5) -0.013(5)
C220 0.046(5) 0.032(4) 0.062(5) -0.024(4) 0.024(4) -0.011(4)
C20S 0.122(6) 0.093(5) 0.089(5) -0.042(4) 0.026(4) -0.029(4)
C9S 0.072(7) 0.066(7) 0.094(8) -0.053(6) 0.022(7) -0.008(6)
C223 0.065(7) 0.039(5) 0.076(7) -0.015(5) 0.027(5) -0.018(5)
C4S 0.103(10) 0.047(6) 0.119(10) -0.044(6) 0.053(8) -0.030(6)
C123 0.064(7) 0.098(8) 0.071(7) -0.017(6) 0.044(6) -0.014(6)
C11S 0.055(6) 0.105(9) 0.066(7) -0.052(7) 0.018(5) -0.020(6)
C10S 0.060(7) 0.053(6) 0.091(8) -0.029(6) 0.019(6) -0.020(5)
C240 0.046(6) 0.101(8) 0.073(7) -0.048(6) 0.006(5) -0.035(6)
C21S 0.096(5) 0.131(6) 0.089(5) -0.037(4) 0.013(4) -0.047(5)
C19S 0.097(5) 0.111(5) 0.078(4) -0.038(4) 0.000(4) -0.016(4)
C12S 0.080(9) 0.079(8) 0.116(11) -0.072(8) -0.026(8) 0.017(7)
C8S 0.098(10) 0.081(8) 0.065(7) -0.018(6) 0.028(7) -0.011(7)
C22S 0.099(5) 0.126(6) 0.095(5) -0.044(5) 0.019(4) -0.030(5)
C1S 0.131(11) 0.065(7) 0.068(7) -0.040(6) 0.029(7) -0.005(7)
C7S 0.112(11) 0.051(7) 0.086(9) -0.011(6) -0.006(8) -0.016(7)
C23S 0.151(8) 0.105(6) 0.167(8) -0.066(6) 0.059(7) -0.050(6)
C3S 0.137(13) 0.059(7) 0.135(13) -0.047(8) 0.022(11) -0.024(8)
C30S 0.099(5) 0.126(6) 0.095(5) -0.044(5) 0.019(4) -0.030(5)
C25S 0.096(5) 0.131(6) 0.089(5) -0.037(4) 0.013(4) -0.047(5)
C26S 0.122(6) 0.093(5) 0.089(5) -0.042(4) 0.026(4) -0.029(4)
C27S 0.097(5) 0.111(5) 0.078(4) -0.038(4) 0.000(4) -0.016(4)
C28S 0.139(8) 0.162(9) 0.128(7) -0.087(7) 0.049(7) -0.081(7)
C29S 0.151(8) 0.105(6) 0.167(8) -0.066(6) 0.059(7) -0.050(6)
C24S 0.096(10) 0.104(10) 0.093(9) -0.062(8) -0.030(8) 0.023(8)
C2S 0.169(15) 0.086(9) 0.097(10) -0.055(8) 0.062(10) -0.020(10)
C32S 0.151(8) 0.105(6) 0.167(8) -0.066(6) 0.059(7) -0.050(6)
C33S 0.099(5) 0.126(6) 0.095(5) -0.044(5) 0.019(4) -0.030(5)
C34S 0.096(5) 0.131(6) 0.089(5) -0.037(4) 0.013(4) -0.047(5)
C35S 0.122(6) 0.093(5) 0.089(5) -0.042(4) 0.026(4) -0.029(4)
C36S 0.097(5) 0.111(5) 0.078(4) -0.038(4) 0.000(4) -0.016(4)
C31S 0.139(8) 0.162(9) 0.128(7) -0.087(7) 0.049(7) -0.081(7)
C14S 0.096(5) 0.131(6) 0.089(5) -0.037(4) 0.013(4) -0.047(5)
C13S 0.122(6) 0.093(5) 0.089(5) -0.042(4) 0.026(4) -0.029(4)
C18S 0.097(5) 0.111(5) 0.078(4) -0.038(4) 0.000(4) -0.016(4)
C17S 0.139(8) 0.162(9) 0.128(7) -0.087(7) 0.049(7) -0.081(7)
C16S 0.151(8) 0.105(6) 0.167(8) -0.066(6) 0.059(7) -0.050(6)
C15S 0.099(5) 0.126(6) 0.095(5) -0.044(5) 0.019(4) -0.030(5)
C38S 0.140(16) 0.086(9) 0.124(13) -0.054(9) 0.074(12) -0.036(10)
C39S 0.086(11) 0.171(17) 0.102(12) -0.034(12) 0.012(9) -0.028(12)
C37S 0.115(14) 0.186(18) 0.147(15) -0.113(14) 0.054(13) -0.073(14)

loop_
_atom_type_symbol
_atom_type_description
_atom_type_scat_dispersion_real
_atom_type_scat_dispersion_imag
_atom_type_scat_source
C C 0.0033 0.0016 'International Tables Vol C Tables 4.2.6.8 and 6.1.1.4'
H H 0.0000 0.0000 'International Tables Vol C Tables 4.2.6.8 and 6.1.1.4'
I I -0.4742 1.8119 'International Tables Vol C Tables 4.2.6.8 and 6.1.1.4'
O O 0.0106 0.0060 'International Tables Vol C Tables 4.2.6.8 and 6.1.1.4'
U U -9.6767 9.6646 'International Tables Vol C Tables 4.2.6.8 and 6.1.1.4'

loop_
_exptl_crystal_face_index_h
_exptl_crystal_face_index_k
_exptl_crystal_face_index_l
_exptl_crystal_face_perp_dist
_exptl_oxdiff_crystal_face_indexfrac_h
_exptl_oxdiff_crystal_face_indexfrac_k
_exptl_oxdiff_crystal_face_indexfrac_l
_exptl_oxdiff_crystal_face_x
_exptl_oxdiff_crystal_face_y
_exptl_oxdiff_crystal_face_z
0 1 21 0.1591 -0.0000 1.0000 21.0000 -0.9193 -0.1839 -0.3122
0 -1 -21 0.1591 0.0000 -1.0000 -21.0000 0.9193 0.1839 0.3122
-7 -21 0 0.1919 -7.0000 -21.0000 -0.0000 0.0292 -0.0124 -1.0180
7 21 0 0.1919 7.0000 21.0000 0.0000 -0.0292 0.0124 1.0180
-19 1 2 0.0644 -19.0000 1.0000 2.0000 -0.1797 0.9919 -0.1127
19 -1 -2 0.0644 19.0000 -1.0000 -2.0000 0.1797 -0.9919 0.1127
-14 -17 1 0.1431 -14.0000 -17.0000 1.0000 -0.0592 0.4159 -0.8960
14 17 -1 0.1431 14.0000 17.0000 -1.0000 0.0592 -0.4159 0.8960

loop_
_geom_angle_atom_site_label_1
_geom_angle_atom_site_label_2
_geom_angle_atom_site_label_3
_geom_angle
_geom_angle_site_symmetry_1
_geom_angle_site_symmetry_3
I2 U1 I1 88.06(2) . .
O2 U1 I2 89.64(14) . .
O2 U1 I1 176.88(14) . .
O2 U1 O1S 91.67(18) . .
O2 U1 O3S 90.97(17) . .
O1 U1 I2 175.02(13) . .
O1 U1 I1 89.91(14) . .
O1 U1 O2 92.6(2) . .
O1 U1 O1S 91.51(19) . .
O1 U1 O3S 90.89(18) . .
O1S U1 I2 92.90(14) . .
O1S U1 I1 86.34(14) . .
O1S U1 O3S 176.34(18) . .
O3S U1 I2 84.60(13) . .
O3S U1 I1 90.91(12) . .
C21 O2 U1 155.8(5) . .
C11 O1 U1 157.0(5) . .
C4S O1S U1 123.9(5) . .
C1S O1S U1 122.7(5) . .
C1S O1S C4S 110.4(7) . .
C6S O3S U1 125.8(4) . .
C5S O3S U1 123.1(4) . .
C5S O3S C6S 109.6(5) . .
C26 C1 H1 105.5 . .
C26 C1 C16 113.8(5) . .
C26 C1 C2 110.4(5) . .
C16 C1 H1 105.5 . .
C16 C1 C2 115.2(6) . .
C2 C1 H1 105.5 . .
C21 C26 C1 120.2(6) . .
C25 C26 C1 120.3(6) . .
C25 C26 C21 119.4(6) . .
C15 C16 C1 121.3(6) . .
C15 C16 C11 120.3(7) . .
C11 C16 C1 118.3(6) . .
C3 C2 C1 122.2(6) . .
C4 C2 C1 119.7(6) 2_666 .
C4 C2 C3 117.5(6) 2_666 .
C16 C15 H15 119.3 . .
C16 C15 C14 121.5(7) . .
C14 C15 H15 119.3 . .
C15 C14 C140 121.3(8) . .
C13 C14 C15 117.7(7) . .
C13 C14 C140 121.0(7) . .
C22 C23 H23 118.0 . .
C24 C23 H23 118.0 . .
C24 C23 C22 124.1(7) . .
C23 C22 C21 117.1(8) . .
C23 C22 C220 121.8(7) . .
C21 C22 C220 121.0(7) . .
C13 C12 C120 121.0(7) . .
C13 C12 C11 118.7(7) . .
C11 C12 C120 120.3(8) . .
C14 C13 H13 118.1 . .
C12 C13 C14 123.8(7) . .
C12 C13 H13 118.1 . .
O3S C6S H6SA 109.7 . .
O3S C6S H6SB 109.7 . .
O3S C6S C5S 109.9(7) . 2_756
H6SA C6S H6SB 108.2 . .
C5S C6S H6SA 109.7 2_756 .
C5S C6S H6SB 109.7 2_756 .
C12 C120 C123 110.5(8) . .
C121 C120 C12 111.2(7) . .
C121 C120 C123 106.7(7) . .
C122 C120 C12 109.3(7) . .
C122 C120 C121 110.3(8) . .
C122 C120 C123 108.6(8) . .
C23 C24 C240 120.9(8) . .
C25 C24 C23 118.2(7) . .
C25 C24 C240 120.8(8) . .
O2 C21 C26 117.2(6) . .
O2 C21 C22 123.6(7) . .
C22 C21 C26 119.2(7) . .
C26 C25 H25 119.2 . .
C24 C25 C26 121.5(8) . .
C24 C25 H25 119.2 . .
C2 C3 H3 119.7 . .
C2 C3 C4 120.5(6) . .
C4 C3 H3 119.7 . .
C2 C4 C3 121.9(7) 2_666 .
C2 C4 H4 119.0 2_666 .
C3 C4 H4 119.0 . .
C120 C121 H12A 109.5 . .
C120 C121 H12B 109.5 . .
C120 C121 H12C 109.5 . .
H12A C121 H12B 109.5 . .
H12A C121 H12C 109.5 . .
H12B C121 H12C 109.5 . .
O1 C11 C16 118.7(6) . .
O1 C11 C12 123.4(7) . .
C12 C11 C16 117.9(7) . .
H22A C222 H22B 109.5 . .
H22A C222 H22C 109.5 . .
H22B C222 H22C 109.5 . .
C220 C222 H22A 109.5 . .
C220 C222 H22B 109.5 . .
C220 C222 H22C 109.5 . .
O3S C5S C6S 110.2(7) . 2_756
O3S C5S H5SA 109.6 . .
O3S C5S H5SB 109.6 . .
C6S C5S H5SA 109.6 2_756 .
C6S C5S H5SB 109.6 2_756 .
H5SA C5S H5SB 108.1 . .
C120 C122 H12D 109.5 . .
C120 C122 H12E 109.5 . .
C120 C122 H12F 109.5 . .
H12D C122 H12E 109.5 . .
H12D C122 H12F 109.5 . .
H12E C122 H12F 109.5 . .
H22D C221 H22E 109.5 . .
H22D C221 H22F 109.5 . .
H22E C221 H22F 109.5 . .
C220 C221 H22D 109.5 . .
C220 C221 H22E 109.5 . .
C220 C221 H22F 109.5 . .
C3S O2S C2S 109.2(9) . .
C14 C140 H14A 109.5 . .
C14 C140 H14B 109.5 . .
C14 C140 H14C 109.5 . .
H14A C140 H14B 109.5 . .
H14A C140 H14C 109.5 . .
H14B C140 H14C 109.5 . .
C22 C220 C221 110.8(7) . .
C22 C220 C223 111.5(7) . .
C222 C220 C22 109.0(6) . .
C222 C220 C221 110.9(8) . .
C222 C220 C223 106.7(7) . .
C221 C220 C223 108.0(6) . .
C21S C20S H20S 119.3 . .
C19S C20S H20S 119.3 . .
C19S C20S C21S 121.4(14) . .
C10S C9S H9S 119.8 . .
C8S C9S H9S 119.8 . .
C8S C9S C10S 120.5(10) . .
C220 C223 H22G 109.5 . .
C220 C223 H22H 109.5 . .
C220 C223 H22I 109.5 . .
H22G C223 H22H 109.5 . .
H22G C223 H22I 109.5 . .
H22H C223 H22I 109.5 . .
O1S C4S H4SA 109.3 . .
O1S C4S H4SB 109.3 . .
H4SA C4S H4SB 108.0 . .
C3S C4S O1S 111.6(9) . .
C3S C4S H4SA 109.3 . .
C3S C4S H4SB 109.3 . .
C120 C123 H12G 109.5 . .
C120 C123 H12H 109.5 . .
C120 C123 H12I 109.5 . .
H12G C123 H12H 109.5 . .
H12G C123 H12I 109.5 . .
H12H C123 H12I 109.5 . .
C10S C11S H11S 120.6 . .
C10S C11S C12S 118.9(10) . .
C12S C11S H11S 120.6 . .
C9S C10S C11S 120.5(10) . .
C9S C10S H10S 119.7 . .
C11S C10S H10S 119.7 . .
C24 C240 H24A 109.5 . .
C24 C240 H24B 109.5 . .
C24 C240 H24C 109.5 . .
H24A C240 H24B 109.5 . .
H24A C240 H24C 109.5 . .
H24B C240 H24C 109.5 . .
C20S C21S H21S 120.5 . .
C22S C21S C20S 119.1(15) . .
C22S C21S H21S 120.5 . .
C20S C19S H19S 119.9 . .
C20S C19S C24S 120.3(13) . .
C24S C19S H19S 119.9 . .
C11S C12S H12S 119.7 . .
C7S C12S C11S 120.5(10) . .
C7S C12S H12S 119.7 . .
C9S C8S H8S 120.6 . .
C9S C8S C7S 118.9(11) . .
C7S C8S H8S 120.6 . .
C21S C22S H22S 120.3 . .
C23S C22S C21S 119.5(16) . .
C23S C22S H22S 120.3 . .
O1S C1S H1SA 108.5 . .
O1S C1S H1SB 108.5 . .
H1SA C1S H1SB 107.5 . .
C2S C1S O1S 114.9(10) . .
C2S C1S H1SA 108.5 . .
C2S C1S H1SB 108.5 . .
C12S C7S C8S 120.7(11) . .
C12S C7S H7S 119.7 . .
C8S C7S H7S 119.7 . .
C22S C23S H23S 119.3 . .
C22S C23S C24S 121.4(15) . .
C24S C23S H23S 119.3 . .
O2S C3S C4S 111.7(12) . .
O2S C3S H3SA 109.3 . .
O2S C3S H3SB 109.3 . .
C4S C3S H3SA 109.3 . .
C4S C3S H3SB 109.3 . .
H3SA C3S H3SB 107.9 . .
C25S C30S H30S 120.0 . .
C25S C30S C29S 120.0 . .
C29S C30S H30S 120.0 . .
C30S C25S H25S 120.0 . .
C30S C25S C26S 120.0 . .
C26S C25S H25S 120.0 . .
C25S C26S H26S 120.0 . .
C27S C26S C25S 120.0 . .
C27S C26S H26S 120.0 . .
C26S C27S H27S 120.0 . .
C26S C27S C28S 120.0 . .
C28S C27S H27S 120.0 . .
C27S C28S H28S 120.0 . .
C29S C28S C27S 120.0 . .
C29S C28S H28S 120.0 . .
C30S C29S H29S 120.0 . .
C28S C29S C30S 120.0 . .
C28S C29S H29S 120.0 . .
C19S C24S C23S 118.3(14) . .
C19S C24S H24S 120.9 . .
C23S C24S H24S 120.9 . .
O2S C2S H2SA 109.3 . .
O2S C2S H2SB 109.3 . .
C1S C2S O2S 111.7(12) . .
C1S C2S H2SA 109.3 . .
C1S C2S H2SB 109.3 . .
H2SA C2S H2SB 108.0 . .
C33S C32S H32S 120.0 . .
C33S C32S C31S 120.0 . .
C31S C32S H32S 120.0 . .
C32S C33S H33S 120.0 . .
C34S C33S C32S 120.0 . .
C34S C33S H33S 120.0 . .
C33S C34S H34S 120.0 . .
C33S C34S C35S 120.0 . .
C35S C34S H34S 120.0 . .
C34S C35S H35S 120.0 . .
C36S C35S C34S 120.0 . .
C36S C35S H35S 120.0 . .
C35S C36S H36S 120.0 . .
C35S C36S C31S 120.0 . .
C31S C36S H36S 120.0 . .
C32S C31S H31S 120.0 . .
C36S C31S C32S 120.0 . .
C36S C31S H31S 120.0 . .
C13S C14S H14S 120.0 . .
C13S C14S C15S 120.0 . .
C15S C14S H14S 120.0 . .
C14S C13S H13S 120.0 . .
C18S C13S C14S 120.0 . .
C18S C13S H13S 120.0 . .
C13S C18S H18S 120.0 . .
C17S C18S C13S 120.0 . .
C17S C18S H18S 120.0 . .
C18S C17S H17S 120.0 . .
C18S C17S C16S 120.0 . .
C16S C17S H17S 120.0 . .
C17S C16S H16S 120.0 . .
C15S C16S C17S 120.0 . .
C15S C16S H16S 120.0 . .
C14S C15S H15S 120.0 . .
C16S C15S C14S 120.0 . .
C16S C15S H15S 120.0 . .
C39S C38S H38S 120.1 . .
C37S C38S H38S 120.1 . .
C37S C38S C39S 119.8(14) . .
C38S C39S H39S 119.8 . .
C37S C39S C38S 120.3(14) 2_677 .
C37S C39S H39S 119.8 2_677 .
C38S C37S H37S 120.1 . .
C39S C37S C38S 119.8(15) 2_677 .
C39S C37S H37S 120.1 2_677 .

loop_
_geom_bond_atom_site_label_1
_geom_bond_atom_site_label_2
_geom_bond_distance
_geom_bond_site_symmetry_2
U1 I2 3.0108(7) .
U1 I1 3.0367(7) .
U1 O2 2.088(5) .
U1 O1 2.087(5) .
U1 O1S 2.442(5) .
U1 O3S 2.457(4) .
O2 C21 1.342(9) .
O1 C11 1.332(9) .
O1S C4S 1.470(11) .
O1S C1S 1.434(11) .
O3S C6S 1.453(9) .
O3S C5S 1.448(9) .
C1 H1 0.9800 .
C1 C26 1.512(9) .
C1 C16 1.512(9) .
C1 C2 1.531(9) .
C26 C21 1.440(10) .
C26 C25 1.394(10) .
C16 C15 1.386(10) .
C16 C11 1.439(10) .
C2 C3 1.386(10) .
C2 C4 1.385(9) 2_666
C15 H15 0.9300 .
C15 C14 1.392(10) .
C14 C13 1.388(11) .
C14 C140 1.508(12) .
C23 H23 0.9300 .
C23 C22 1.399(11) .
C23 C24 1.382(12) .
C22 C21 1.414(9) .
C22 C220 1.529(12) .
C12 C13 1.382(12) .
C12 C120 1.555(11) .
C12 C11 1.423(10) .
C13 H13 0.9300 .
C6S H6SA 0.9700 .
C6S H6SB 0.9700 .
C6S C5S 1.493(11) 2_756
C120 C121 1.543(12) .
C120 C122 1.515(14) .
C120 C123 1.558(13) .
C24 C25 1.376(10) .
C24 C240 1.520(11) .
C25 H25 0.9300 .
C3 H3 0.9300 .
C3 C4 1.396(9) .
C4 C2 1.385(9) 2_666
C4 H4 0.9300 .
C121 H12A 0.9600 .
C121 H12B 0.9600 .
C121 H12C 0.9600 .
C222 H22A 0.9600 .
C222 H22B 0.9600 .
C222 H22C 0.9600 .
C222 C220 1.525(12) .
C5S C6S 1.493(11) 2_756
C5S H5SA 0.9700 .
C5S H5SB 0.9700 .
C122 H12D 0.9600 .
C122 H12E 0.9600 .
C122 H12F 0.9600 .
C221 H22D 0.9600 .
C221 H22E 0.9600 .
C221 H22F 0.9600 .
C221 C220 1.534(11) .
O2S C3S 1.400(15) .
O2S C2S 1.431(15) .
C140 H14A 0.9600 .
C140 H14B 0.9600 .
C140 H14C 0.9600 .
C220 C223 1.545(11) .
C20S H20S 0.9300 .
C20S C21S 1.373(17) .
C20S C19S 1.337(18) .
C9S H9S 0.9300 .
C9S C10S 1.356(14) .
C9S C8S 1.352(15) .
C223 H22G 0.9600 .
C223 H22H 0.9600 .
C223 H22I 0.9600 .
C4S H4SA 0.9700 .
C4S H4SB 0.9700 .
C4S C3S 1.461(15) .
C123 H12G 0.9600 .
C123 H12H 0.9600 .
C123 H12I 0.9600 .
C11S H11S 0.9300 .
C11S C10S 1.357(14) .
C11S C12S 1.362(16) .
C10S H10S 0.9300 .
C240 H24A 0.9600 .
C240 H24B 0.9600 .
C240 H24C 0.9600 .
C21S H21S 0.9300 .
C21S C22S 1.369(18) .
C19S H19S 0.9300 .
C19S C24S 1.369(16) .
C12S H12S 0.9300 .
C12S C7S 1.343(17) .
C8S H8S 0.9300 .
C8S C7S 1.366(16) .
C22S H22S 0.9300 .
C22S C23S 1.35(2) .
C1S H1SA 0.9700 .
C1S H1SB 0.9700 .
C1S C2S 1.402(15) .
C7S H7S 0.9300 .
C23S H23S 0.9300 .
C23S C24S 1.39(2) .
C3S H3SA 0.9700 .
C3S H3SB 0.9700 .
C30S H30S 0.9300 .
C30S C25S 1.3900 .
C30S C29S 1.3900 .
C25S H25S 0.9300 .
C25S C26S 1.3900 .
C26S H26S 0.9300 .
C26S C27S 1.3900 .
C27S H27S 0.9300 .
C27S C28S 1.3900 .
C28S H28S 0.9300 .
C28S C29S 1.3900 .
C29S H29S 0.9300 .
C24S H24S 0.9300 .
C2S H2SA 0.9700 .
C2S H2SB 0.9700 .
C32S H32S 0.9300 .
C32S C33S 1.3900 .
C32S C31S 1.3900 .
C33S H33S 0.9300 .
C33S C34S 1.3900 .
C34S H34S 0.9300 .
C34S C35S 1.3900 .
C35S H35S 0.9300 .
C35S C36S 1.3900 .
C36S H36S 0.9300 .
C36S C31S 1.3900 .
C31S H31S 0.9300 .
C14S H14S 0.9300 .
C14S C13S 1.3900 .
C14S C15S 1.3900 .
C13S H13S 0.9300 .
C13S C18S 1.3900 .
C18S H18S 0.9300 .
C18S C17S 1.3900 .
C17S H17S 0.9300 .
C17S C16S 1.3900 .
C16S H16S 0.9300 .
C16S C15S 1.3900 .
C15S H15S 0.9300 .
C38S H38S 0.9300 .
C38S C39S 1.365(14) .
C38S C37S 1.358(15) .
C39S H39S 0.9300 .
C39S C37S 1.33(2) 2_677
C37S C39S 1.33(2) 2_677
C37S H37S 0.9300 .

loop_
_geom_torsion_atom_site_label_1
_geom_torsion_atom_site_label_2
_geom_torsion_atom_site_label_3
_geom_torsion_atom_site_label_4
_geom_torsion
_geom_torsion_site_symmetry_1
_geom_torsion_site_symmetry_4
U1 O2 C21 C26 -26.0(13) . .
U1 O2 C21 C22 156.0(8) . .
U1 O1 C11 C16 24.7(15) . .
U1 O1 C11 C12 -154.4(8) . .
U1 O1S C4S C3S 151.5(9) . .
U1 O1S C1S C2S -150.2(10) . .
U1 O3S C6S C5S -134.8(5) . 2_756
U1 O3S C5S C6S 134.2(6) . 2_756
O1S C4S C3S O2S 55.3(15) . .
O1S C1S C2S O2S -54.8(17) . .
C1 C26 C21 O2 -9.2(8) . .
C1 C26 C21 C22 168.9(6) . .
C1 C26 C25 C24 -173.6(6) . .
C1 C16 C15 C14 -178.6(6) . .
C1 C16 C11 O1 3.5(9) . .
C1 C16 C11 C12 -177.4(6) . .
C1 C2 C3 C4 -172.3(7) . .
C26 C1 C16 C15 78.2(8) . .
C26 C1 C16 C11 -100.9(7) . .
C26 C1 C2 C3 -154.3(7) . .
C26 C1 C2 C4 34.7(9) . 2_666
C16 C1 C26 C21 107.7(7) . .
C16 C1 C26 C25 -76.3(8) . .
C16 C1 C2 C3 -23.6(10) . .
C16 C1 C2 C4 165.4(6) . 2_666
C16 C15 C14 C13 -3.0(10) . .
C16 C15 C14 C140 178.7(7) . .
C2 C1 C26 C21 -120.8(6) . .
C2 C1 C26 C25 55.1(8) . .
C2 C1 C16 C15 -50.8(9) . .
C2 C1 C16 C11 130.0(6) . .
C2 C3 C4 C2 1.1(13) . 2_666
C15 C16 C11 O1 -175.7(6) . .
C15 C16 C11 C12 3.4(10) . .
C15 C14 C13 C12 1.4(11) . .
C23 C22 C21 O2 -174.6(6) . .
C23 C22 C21 C26 7.5(9) . .
C23 C22 C220 C222 -119.7(8) . .
C23 C22 C220 C221 118.1(8) . .
C23 C22 C220 C223 -2.2(10) . .
C23 C24 C25 C26 1.8(10) . .
C22 C23 C24 C25 -1.2(11) . .
C22 C23 C24 C240 -178.6(7) . .
C13 C12 C120 C121 -120.5(8) . .
C13 C12 C120 C122 117.4(9) . .
C13 C12 C120 C123 -2.1(11) . .
C13 C12 C11 O1 174.2(7) . .
C13 C12 C11 C16 -4.8(10) . .
C6S O3S C5S C6S -59.0(10) . 2_756
C120 C12 C13 C14 -174.4(7) . .
C120 C12 C11 O1 -8.8(11) . .
C120 C12 C11 C16 172.1(6) . .
C24 C23 C22 C21 -3.4(10) . .
C24 C23 C22 C220 172.6(7) . .
C21 C26 C25 C24 2.4(10) . .
C21 C22 C220 C222 56.2(9) . .
C21 C22 C220 C221 -66.0(9) . .
C21 C22 C220 C223 173.7(6) . .
C25 C26 C21 O2 174.8(6) . .
C25 C26 C21 C22 -7.1(9) . .
C4 C2 C3 C4 -1.1(12) 2_666 .
C11 C16 C15 C14 0.5(10) . .
C11 C12 C13 C14 2.5(12) . .
C11 C12 C120 C121 62.6(10) . .
C11 C12 C120 C122 -59.5(10) . .
C11 C12 C120 C123 -179.0(8) . .
C5S O3S C6S C5S 58.8(10) . 2_756
C140 C14 C13 C12 179.8(7) . .
C220 C22 C21 O2 9.4(10) . .
C220 C22 C21 C26 -168.6(6) . .
C20S C21S C22S C23S -2(2) . .
C20S C19S C24S C23S -3(2) . .
C9S C8S C7S C12S 3(2) . .
C4S O1S C1S C2S 48.6(15) . .
C11S C12S C7S C8S -1(2) . .
C10S C9S C8S C7S -2(2) . .
C10S C11S C12S C7S -1.4(18) . .
C240 C24 C25 C26 179.1(7) . .
C21S C20S C19S C24S 2(2) . .
C21S C22S C23S C24S 1(2) . .
C19S C20S C21S C22S 0(2) . .
C12S C11S C10S C9S 2.1(17) . .
C8S C9S C10S C11S -0.4(18) . .
C22S C23S C24S C19S 1(2) . .
C1S O1S C4S C3S -47.6(14) . .
C3S O2S C2S C1S 58.9(16) . .
C30S C25S C26S C27S 0.0 . .
C25S C30S C29S C28S 0.0 . .
C25S C26S C27S C28S 0.0 . .
C26S C27S C28S C29S 0.0 . .
C27S C28S C29S C30S 0.0 . .
C29S C30S C25S C26S 0.0 . .
C2S O2S C3S C4S -59.7(15) . .
C32S C33S C34S C35S 0.0 . .
C33S C32S C31S C36S 0.0 . .
C33S C34S C35S C36S 0.0 . .
C34S C35S C36S C31S 0.0 . .
C35S C36S C31S C32S 0.0 . .
C31S C32S C33S C34S 0.0 . .
C14S C13S C18S C17S 0.0 . .
C13S C14S C15S C16S 0.0 . .
C13S C18S C17S C16S 0.0 . .
C18S C17S C16S C15S 0.0 . .
C17S C16S C15S C14S 0.0 . .
C15S C14S C13S C18S 0.0 . .
C39S C38S C37S C39S 0(3) . 2_677
C37S C38S C39S C37S 0(3) . 2_677
